data_7151024
loop_
_publ_author_name
'Driller, Katrin Marie'
'Libnow, Stefanie'
'Hein, Martin'
'Harms, Manuela'
'Wende, Kristian'
'Lalk, Michael'
'Michalik, Dirk'
'Reinke, Helmut'
'Langer, Peter'

_publ_section_title
;
 Synthesis of 6H-indolo[2,3-b]quinoxaline-N-glycosides and their
 cytotoxic activity against human ceratinocytes (HaCaT)
;
_journal_issue 22
_journal_name_full 'Organic &amp; Biomolecular Chemistry'
_journal_page_first 4218
_journal_page_last 4223
_journal_paper_doi 10.1039/b812308j
_journal_volume 6
_journal_year 2008
_chemical_absolute_configuration syn
_chemical_formula_moiety 'C30 H31 N3 O9'
_chemical_formula_sum 'C30 H31 N3 O9'
_chemical_formula_weight 577.58
_chemical_melting_point 543
_chemical_name_systematic
;
2,3-Dimethyl-6-(2',3',4',6'-tetra-O-acetyl-\b-D-manno-
pyranosyl)indolo[2,3-b]quinoxaline
;
_space_group_IT_number 19
_symmetry_cell_setting orthorhombic
_symmetry_space_group_name_Hall 'P 2ac 2ab'
_symmetry_space_group_name_H-M 'P 21 21 21'
_atom_sites_solution_hydrogens geom
_atom_sites_solution_primary direct
_atom_sites_solution_secondary difmap
_audit_creation_method SHELXL-97
_cell_angle_alpha 90.00
_cell_angle_beta 90.00
_cell_angle_gamma 90.00
_cell_formula_units_Z 4
_cell_length_a 6.48000(10)
_cell_length_b 10.5889(2)
_cell_length_c 41.9162(9)
_cell_measurement_reflns_used 6984
_cell_measurement_temperature 173(2)
_cell_measurement_theta_max 29.78
_cell_measurement_theta_min 2.15
_cell_volume 2876.12(9)
_computing_cell_refinement 'Bruker SMART'
_computing_data_collection 'Bruker SMART'
_computing_data_reduction 'Bruker SAINT'
_computing_molecular_graphics 'Bruker SHELXTL'
_computing_publication_material 'Bruker SHELXTL'
_computing_structure_refinement 'Bruker SHELXTL'
_computing_structure_solution 'Bruker SHELXTL'
_diffrn_ambient_temperature 173(2)
_diffrn_measured_fraction_theta_full 0.999
_diffrn_measured_fraction_theta_max 0.999
_diffrn_measurement_device_type 'CCD area detector'
_diffrn_measurement_method 'phi and omega scans'
_diffrn_radiation_monochromator graphite
_diffrn_radiation_source 'fine-focus sealed tube'
_diffrn_radiation_type MoK\a
_diffrn_radiation_wavelength 0.71073
_diffrn_reflns_av_R_equivalents 0.0333
_diffrn_reflns_av_sigmaI/netI 0.0200
_diffrn_reflns_limit_h_max 9
_diffrn_reflns_limit_h_min -6
_diffrn_reflns_limit_k_max 14
_diffrn_reflns_limit_k_min -14
_diffrn_reflns_limit_l_max 58
_diffrn_reflns_limit_l_min -58
_diffrn_reflns_number 41892
_diffrn_reflns_theta_full 30.00
_diffrn_reflns_theta_max 30.00
_diffrn_reflns_theta_min 2.41
_exptl_absorpt_coefficient_mu 0.100
_exptl_absorpt_correction_T_max 0.9784
_exptl_absorpt_correction_T_min 0.9255
_exptl_absorpt_correction_type multi-scan
_exptl_absorpt_process_details 'SADABS; (Bruker, 2005)'
_exptl_crystal_colour yellow
_exptl_crystal_density_diffrn 1.334
_exptl_crystal_description prism
_exptl_crystal_F_000 1216
_exptl_crystal_size_max 0.79
_exptl_crystal_size_mid 0.23
_exptl_crystal_size_min 0.22
_refine_diff_density_max 0.362
_refine_diff_density_min -0.214
_refine_diff_density_rms 0.049
_refine_ls_abs_structure_details 'Flack H D (1983), Acta Cryst. A39, 876-881'
_refine_ls_abs_structure_Flack 0(10)
_refine_ls_extinction_method none
_refine_ls_goodness_of_fit_ref 1.105
_refine_ls_hydrogen_treatment constr
_refine_ls_matrix_type full
_refine_ls_number_parameters 385
_refine_ls_number_reflns 4779
_refine_ls_number_restraints 0
_refine_ls_restrained_S_all 1.105
_refine_ls_R_factor_all 0.0551
_refine_ls_R_factor_gt 0.0484
_refine_ls_shift/su_max 0.008
_refine_ls_shift/su_mean 0.000
_refine_ls_structure_factor_coef Fsqd
_refine_ls_weighting_details 'calc w=1/[\s^2^(Fo^2^)+(0.0644P)^2^+0.8614P] where P=(Fo^2^+2Fc^2^)/3'
_refine_ls_weighting_scheme calc
_refine_ls_wR_factor_gt 0.1196
_refine_ls_wR_factor_ref 0.1243
_reflns_number_gt 4318
_reflns_number_total 4779
_reflns_threshold_expression >2sigma(I)
_cod_data_source_file b812308j.txt
_cod_data_source_block kd39_(beta3g)
_cod_depositor_comments
;
The following automatic conversions were performed:
'_symmetry_cell_setting' value 'Orthorhombic' changed to 'orthorhombic'
according to '/home/saulius/struct/CIF-dictionaries/cif_core.dic'
dictionary named 'cif_core.dic' version 2.4.1 from 2010-06-29.

Automatic conversion script
Id: cif_fix_enum 1527 2010-12-29 10:47:43Z saulius 
;
_cod_original_sg_symbol_H-M 'P2(1)2(1)2(1) '
_cod_database_code 7151024

loop_
_symmetry_equiv_pos_as_xyz
'x, y, z'
'-x+1/2, -y, z+1/2'
'-x, y+1/2, -z+1/2'
'x+1/2, -y+1/2, -z'

loop_
_atom_site_label
_atom_site_type_symbol
_atom_site_fract_x
_atom_site_fract_y
_atom_site_fract_z
_atom_site_U_iso_or_equiv
_atom_site_adp_type
_atom_site_occupancy
_atom_site_symmetry_multiplicity
_atom_site_calc_flag
_atom_site_refinement_flags
_atom_site_disorder_assembly
_atom_site_disorder_group
O1 O 0.1433(2) 0.46436(14) 0.14144(3) 0.0235(3) Uani 1 1 d . . .
O2 O 0.3111(3) 0.70212(14) 0.16482(4) 0.0282(3) Uani 1 1 d . . .
O3 O 0.5963(4) 0.8067(2) 0.14897(7) 0.0672(7) Uani 1 1 d . . .
O4 O 0.4363(3) 0.59865(15) 0.22211(3) 0.0284(3) Uani 1 1 d . . .
O5 O 0.5996(5) 0.4409(2) 0.24766(6) 0.0660(8) Uani 1 1 d . . .
O6 O 0.1435(3) 0.38464(16) 0.22572(3) 0.0303(4) Uani 1 1 d . . .
O7 O 0.0528(4) 0.5400(2) 0.25951(5) 0.0527(6) Uani 1 1 d . . .
O8 O -0.0969(3) 0.23689(15) 0.14494(4) 0.0291(3) Uani 1 1 d . . .
O9 O -0.4390(3) 0.21658(17) 0.15063(5) 0.0380(4) Uani 1 1 d . . .
N1 N 0.3708(3) 0.56091(17) 0.10649(4) 0.0234(4) Uani 1 1 d . . .
N2 N 0.6842(3) 0.45539(17) 0.09223(4) 0.0238(4) Uani 1 1 d . . .
N3 N 0.6229(3) 0.58275(17) 0.03168(4) 0.0252(4) Uani 1 1 d . . .
C1 C 0.3522(3) 0.50120(19) 0.13739(4) 0.0222(4) Uani 1 1 d . . .
H1 H 0.4392 0.4232 0.1373 0.027 Uiso 1 1 calc R . .
C2 C 0.4236(4) 0.5852(2) 0.16491(5) 0.0240(4) Uani 1 1 d . . .
H2 H 0.5745 0.6030 0.1626 0.029 Uiso 1 1 calc R . .
C3 C 0.3852(4) 0.5153(2) 0.19614(5) 0.0241(4) Uani 1 1 d . . .
H3 H 0.4789 0.4403 0.1970 0.029 Uiso 1 1 calc R . .
C4 C 0.1626(4) 0.4694(2) 0.19888(5) 0.0240(4) Uani 1 1 d . . .
H4 H 0.0638 0.5416 0.2005 0.029 Uiso 1 1 calc R . .
C5 C 0.1186(3) 0.3883(2) 0.16951(5) 0.0228(4) Uani 1 1 d . . .
H5 H 0.2188 0.3166 0.1688 0.027 Uiso 1 1 calc R . .
C6 C -0.0986(4) 0.3368(2) 0.16869(5) 0.0285(5) Uani 1 1 d . . .
H6A H -0.1381 0.3029 0.1898 0.034 Uiso 1 1 calc R . .
H6B H -0.1978 0.4038 0.1627 0.034 Uiso 1 1 calc R . .
C7 C 0.4165(5) 0.8076(3) 0.15613(6) 0.0402(6) Uani 1 1 d . . .
C8 C 0.2780(7) 0.9201(3) 0.15614(9) 0.0595(9) Uani 1 1 d . . .
H8A H 0.2445 0.9433 0.1782 0.089 Uiso 1 1 calc R . .
H8B H 0.1506 0.9000 0.1446 0.089 Uiso 1 1 calc R . .
H8C H 0.3478 0.9909 0.1456 0.089 Uiso 1 1 calc R . .
C9 C 0.5375(4) 0.5473(2) 0.24742(6) 0.0356(6) Uani 1 1 d . . .
C10 C 0.5521(5) 0.6384(3) 0.27436(6) 0.0431(6) Uani 1 1 d . . .
H10A H 0.4691 0.6078 0.2923 0.065 Uiso 1 1 calc R . .
H10B H 0.5004 0.7210 0.2675 0.065 Uiso 1 1 calc R . .
H10C H 0.6965 0.6464 0.2810 0.065 Uiso 1 1 calc R . .
C11 C 0.0866(4) 0.4301(3) 0.25458(6) 0.0376(6) Uani 1 1 d . . .
C12 C 0.0751(7) 0.3249(3) 0.27838(7) 0.0602(9) Uani 1 1 d . . .
H12A H 0.0306 0.3585 0.2991 0.090 Uiso 1 1 calc R . .
H12B H 0.2114 0.2858 0.2806 0.090 Uiso 1 1 calc R . .
H12C H -0.0243 0.2615 0.2710 0.090 Uiso 1 1 calc R . .
C13 C -0.2813(4) 0.1866(2) 0.13755(6) 0.0295(5) Uani 1 1 d . . .
C14 C -0.2612(5) 0.0903(3) 0.11140(7) 0.0453(7) Uani 1 1 d . . .
H14A H -0.3045 0.0075 0.1194 0.068 Uiso 1 1 calc R . .
H14B H -0.1170 0.0859 0.1044 0.068 Uiso 1 1 calc R . .
H14C H -0.3487 0.1147 0.0934 0.068 Uiso 1 1 calc R . .
C15 C 0.5303(3) 0.53073(19) 0.08582(5) 0.0218(4) Uani 1 1 d . . .
C16 C 0.4980(4) 0.59642(19) 0.05602(5) 0.0229(4) Uani 1 1 d . . .
C17 C 0.2344(4) 0.64430(19) 0.09090(5) 0.0235(4) Uani 1 1 d . . .
C18 C 0.0499(4) 0.6965(2) 0.10140(5) 0.0279(4) Uani 1 1 d . . .
H18 H -0.0024 0.6788 0.1221 0.033 Uiso 1 1 calc R . .
C19 C -0.0556(4) 0.7758(2) 0.08048(6) 0.0325(5) Uani 1 1 d . . .
H19 H -0.1813 0.8136 0.0872 0.039 Uiso 1 1 calc R . .
C20 C 0.0185(4) 0.8014(2) 0.04983(6) 0.0347(5) Uani 1 1 d . . .
H20 H -0.0569 0.8560 0.0362 0.042 Uiso 1 1 calc R . .
C21 C 0.2008(4) 0.7477(2) 0.03923(6) 0.0313(5) Uani 1 1 d . . .
H21 H 0.2506 0.7646 0.0183 0.038 Uiso 1 1 calc R . .
C22 C 0.3099(4) 0.6684(2) 0.05977(5) 0.0252(4) Uani 1 1 d . . .
C23 C 0.7872(4) 0.50353(19) 0.03714(5) 0.0235(4) Uani 1 1 d . . .
C24 C 0.9322(4) 0.4829(2) 0.01236(5) 0.0274(4) Uani 1 1 d . . .
H24A H 0.9120 0.5236 -0.0076 0.033 Uiso 1 1 calc R . .
C25 C 1.1017(4) 0.4057(2) 0.01625(5) 0.0265(4) Uani 1 1 d . . .
C26 C 1.1318(4) 0.3438(2) 0.04622(5) 0.0264(4) Uani 1 1 d . . .
C27 C 0.9928(4) 0.3632(2) 0.07058(5) 0.0250(4) Uani 1 1 d . . .
H27A H 1.0152 0.3226 0.0905 0.030 Uiso 1 1 calc R . .
C28 C 0.8190(3) 0.44115(19) 0.06695(5) 0.0227(4) Uani 1 1 d . . .
C29 C 1.2530(4) 0.3861(3) -0.01066(5) 0.0347(5) Uani 1 1 d . . .
H29B H 1.2089 0.4350 -0.0293 0.052 Uiso 1 1 calc R . .
H29C H 1.2580 0.2962 -0.0162 0.052 Uiso 1 1 calc R . .
H29D H 1.3904 0.4142 -0.0039 0.052 Uiso 1 1 calc R . .
C30 C 1.3132(4) 0.2576(3) 0.05119(6) 0.0371(6) Uani 1 1 d . . .
H30A H 1.3097 0.2237 0.0730 0.056 Uiso 1 1 calc R . .
H30B H 1.4415 0.3049 0.0480 0.056 Uiso 1 1 calc R . .
H30C H 1.3066 0.1878 0.0359 0.056 Uiso 1 1 calc R . .

loop_
_atom_site_aniso_label
_atom_site_aniso_U_11
_atom_site_aniso_U_22
_atom_site_aniso_U_33
_atom_site_aniso_U_23
_atom_site_aniso_U_13
_atom_site_aniso_U_12
O1 0.0231(7) 0.0276(7) 0.0199(6) 0.0019(5) 0.0012(6) -0.0017(6)
O2 0.0329(9) 0.0239(7) 0.0278(7) 0.0001(6) 0.0023(7) -0.0027(7)
O3 0.0526(14) 0.0458(12) 0.103(2) 0.0173(13) 0.0205(15) -0.0153(11)
O4 0.0371(9) 0.0270(7) 0.0212(6) -0.0028(6) -0.0011(7) -0.0017(7)
O5 0.092(2) 0.0377(10) 0.0688(14) -0.0068(10) -0.0503(15) 0.0114(12)
O6 0.0347(9) 0.0344(8) 0.0219(6) 0.0045(6) 0.0069(7) 0.0001(8)
O7 0.0614(15) 0.0583(12) 0.0384(10) -0.0095(9) 0.0202(10) 0.0037(12)
O8 0.0284(8) 0.0276(7) 0.0314(8) -0.0041(6) 0.0046(7) -0.0029(7)
O9 0.0305(9) 0.0344(9) 0.0490(10) 0.0013(8) 0.0052(8) -0.0050(8)
N1 0.0232(9) 0.0268(8) 0.0202(7) 0.0016(6) 0.0033(7) 0.0028(8)
N2 0.0244(9) 0.0279(8) 0.0191(7) 0.0006(6) 0.0010(7) 0.0002(7)
N3 0.0293(9) 0.0249(8) 0.0214(7) 0.0016(6) 0.0007(7) -0.0014(8)
C1 0.0235(10) 0.0243(9) 0.0189(8) 0.0023(7) 0.0025(8) 0.0009(8)
C2 0.0248(10) 0.0269(9) 0.0203(8) -0.0010(7) 0.0012(8) -0.0026(9)
C3 0.0282(11) 0.0252(9) 0.0188(8) -0.0006(7) 0.0010(8) -0.0011(9)
C4 0.0260(11) 0.0255(9) 0.0203(8) 0.0012(7) 0.0037(8) -0.0004(8)
C5 0.0232(10) 0.0247(9) 0.0206(8) 0.0009(7) 0.0032(8) -0.0002(8)
C6 0.0270(11) 0.0296(10) 0.0289(10) -0.0052(8) 0.0067(9) -0.0028(9)
C7 0.0499(17) 0.0315(11) 0.0392(12) 0.0044(10) 0.0041(12) -0.0092(12)
C8 0.075(2) 0.0267(12) 0.077(2) 0.0033(13) 0.010(2) -0.0058(15)
C9 0.0414(15) 0.0343(11) 0.0311(11) -0.0003(9) -0.0110(11) -0.0066(11)
C10 0.0531(17) 0.0482(14) 0.0280(11) -0.0063(10) -0.0075(12) -0.0045(14)
C11 0.0360(13) 0.0512(15) 0.0257(10) 0.0011(10) 0.0082(10) 0.0009(12)
C12 0.080(2) 0.068(2) 0.0330(13) 0.0136(13) 0.0165(16) 0.001(2)
C13 0.0332(12) 0.0236(9) 0.0317(10) 0.0037(8) -0.0005(10) -0.0042(9)
C14 0.0504(17) 0.0366(13) 0.0488(15) -0.0126(11) 0.0033(13) -0.0095(13)
C15 0.0240(10) 0.0228(8) 0.0185(8) -0.0010(7) 0.0026(8) -0.0018(8)
C16 0.0269(10) 0.0222(8) 0.0196(8) 0.0009(7) -0.0016(8) -0.0020(8)
C17 0.0273(10) 0.0191(8) 0.0243(9) -0.0004(7) -0.0020(8) -0.0011(8)
C18 0.0295(11) 0.0246(9) 0.0295(10) -0.0016(8) 0.0027(9) 0.0013(10)
C19 0.0318(12) 0.0245(10) 0.0413(12) -0.0040(9) -0.0035(11) 0.0074(10)
C20 0.0391(14) 0.0276(10) 0.0372(12) 0.0023(9) -0.0073(11) 0.0060(11)
C21 0.0404(13) 0.0248(10) 0.0286(10) 0.0051(8) -0.0035(10) 0.0012(10)
C22 0.0288(11) 0.0232(9) 0.0236(9) 0.0015(7) -0.0002(9) -0.0019(9)
C23 0.0275(10) 0.0226(9) 0.0204(8) -0.0030(7) 0.0025(8) -0.0034(8)
C24 0.0331(11) 0.0290(10) 0.0203(8) -0.0021(8) 0.0051(9) -0.0058(9)
C25 0.0260(10) 0.0291(10) 0.0245(9) -0.0072(8) 0.0052(8) -0.0047(9)
C26 0.0240(10) 0.0275(10) 0.0278(9) -0.0065(8) 0.0004(8) -0.0007(9)
C27 0.0263(11) 0.0266(9) 0.0221(8) -0.0019(8) 0.0002(8) -0.0022(9)
C28 0.0241(10) 0.0242(9) 0.0197(8) -0.0024(7) 0.0019(8) -0.0030(8)
C29 0.0337(12) 0.0431(13) 0.0274(10) -0.0072(9) 0.0090(10) -0.0031(11)
C30 0.0321(13) 0.0413(13) 0.0378(12) -0.0072(10) 0.0034(11) 0.0085(11)

loop_
_atom_type_symbol
_atom_type_description
_atom_type_scat_dispersion_real
_atom_type_scat_dispersion_imag
_atom_type_scat_source
C C 0.0033 0.0000 'International Tables Vol C Tables 4.2.6.8 and 6.1.1.4'
H H 0.0000 0.0000 'International Tables Vol C Tables 4.2.6.8 and 6.1.1.4'
N N 0.0061 0.0000 'International Tables Vol C Tables 4.2.6.8 and 6.1.1.4'
O O 0.0106 0.0000 'International Tables Vol C Tables 4.2.6.8 and 6.1.1.4'

loop_
_geom_angle_atom_site_label_1
_geom_angle_atom_site_label_2
_geom_angle_atom_site_label_3
_geom_angle
_geom_angle_site_symmetry_1
_geom_angle_site_symmetry_3
_geom_angle_publ_flag
C1 O1 C5 111.04(15) . . ?
C7 O2 C2 117.0(2) . . ?
C9 O4 C3 117.08(17) . . ?
C11 O6 C4 119.90(19) . . ?
C13 O8 C6 116.06(18) . . ?
C15 N1 C17 108.79(17) . . ?
C15 N1 C1 121.42(18) . . ?
C17 N1 C1 129.52(18) . . ?
C15 N2 C28 113.07(17) . . ?
C16 N3 C23 114.59(17) . . ?
O1 C1 N1 107.89(17) . . ?
O1 C1 C2 111.02(17) . . ?
N1 C1 C2 113.33(17) . . ?
O1 C1 H1 108.2 . . ?
N1 C1 H1 108.2 . . ?
C2 C1 H1 108.2 . . ?
O2 C2 C3 109.75(17) . . ?
O2 C2 C1 110.22(17) . . ?
C3 C2 C1 108.40(16) . . ?
O2 C2 H2 109.5 . . ?
C3 C2 H2 109.5 . . ?
C1 C2 H2 109.5 . . ?
O4 C3 C2 108.28(16) . . ?
O4 C3 C4 110.84(17) . . ?
C2 C3 C4 111.97(18) . . ?
O4 C3 H3 108.6 . . ?
C2 C3 H3 108.6 . . ?
C4 C3 H3 108.6 . . ?
O6 C4 C3 109.73(17) . . ?
O6 C4 C5 105.24(16) . . ?
C3 C4 C5 107.13(17) . . ?
O6 C4 H4 111.5 . . ?
C3 C4 H4 111.5 . . ?
C5 C4 H4 111.5 . . ?
O1 C5 C6 106.77(17) . . ?
O1 C5 C4 108.97(16) . . ?
C6 C5 C4 113.29(17) . . ?
O1 C5 H5 109.2 . . ?
C6 C5 H5 109.2 . . ?
C4 C5 H5 109.2 . . ?
O8 C6 C5 105.76(17) . . ?
O8 C6 H6A 110.6 . . ?
C5 C6 H6A 110.6 . . ?
O8 C6 H6B 110.6 . . ?
C5 C6 H6B 110.6 . . ?
H6A C6 H6B 108.7 . . ?
O3 C7 O2 123.2(3) . . ?
O3 C7 C8 126.1(3) . . ?
O2 C7 C8 110.7(3) . . ?
C7 C8 H8A 109.5 . . ?
C7 C8 H8B 109.5 . . ?
H8A C8 H8B 109.5 . . ?
C7 C8 H8C 109.5 . . ?
H8A C8 H8C 109.5 . . ?
H8B C8 H8C 109.5 . . ?
O5 C9 O4 123.0(2) . . ?
O5 C9 C10 125.6(3) . . ?
O4 C9 C10 111.3(2) . . ?
C9 C10 H10A 109.5 . . ?
C9 C10 H10B 109.5 . . ?
H10A C10 H10B 109.5 . . ?
C9 C10 H10C 109.5 . . ?
H10A C10 H10C 109.5 . . ?
H10B C10 H10C 109.5 . . ?
O7 C11 O6 123.2(2) . . ?
O7 C11 C12 126.6(3) . . ?
O6 C11 C12 110.1(2) . . ?
C11 C12 H12A 109.5 . . ?
C11 C12 H12B 109.5 . . ?
H12A C12 H12B 109.5 . . ?
C11 C12 H12C 109.5 . . ?
H12A C12 H12C 109.5 . . ?
H12B C12 H12C 109.5 . . ?
O9 C13 O8 123.1(2) . . ?
O9 C13 C14 125.9(2) . . ?
O8 C13 C14 111.1(2) . . ?
C13 C14 H14A 109.5 . . ?
C13 C14 H14B 109.5 . . ?
H14A C14 H14B 109.5 . . ?
C13 C14 H14C 109.5 . . ?
H14A C14 H14C 109.5 . . ?
H14B C14 H14C 109.5 . . ?
N2 C15 N1 125.58(18) . . ?
N2 C15 C16 125.68(19) . . ?
N1 C15 C16 108.74(18) . . ?
N3 C16 C15 122.0(2) . . ?
N3 C16 C22 131.56(19) . . ?
C15 C16 C22 106.39(18) . . ?
C18 C17 N1 130.0(2) . . ?
C18 C17 C22 121.1(2) . . ?
N1 C17 C22 108.86(19) . . ?
C17 C18 C19 117.6(2) . . ?
C17 C18 H18 121.2 . . ?
C19 C18 H18 121.2 . . ?
C18 C19 C20 121.7(2) . . ?
C18 C19 H19 119.1 . . ?
C20 C19 H19 119.1 . . ?
C21 C20 C19 120.6(2) . . ?
C21 C20 H20 119.7 . . ?
C19 C20 H20 119.7 . . ?
C20 C21 C22 118.8(2) . . ?
C20 C21 H21 120.6 . . ?
C22 C21 H21 120.6 . . ?
C21 C22 C17 120.1(2) . . ?
C21 C22 C16 132.6(2) . . ?
C17 C22 C16 107.22(18) . . ?
N3 C23 C24 119.05(18) . . ?
N3 C23 C28 122.65(19) . . ?
C24 C23 C28 118.3(2) . . ?
C25 C24 C23 122.2(2) . . ?
C25 C24 H24A 118.9 . . ?
C23 C24 H24A 118.9 . . ?
C24 C25 C26 118.96(19) . . ?
C24 C25 C29 120.7(2) . . ?
C26 C25 C29 120.3(2) . . ?
C27 C26 C25 119.6(2) . . ?
C27 C26 C30 120.0(2) . . ?
C25 C26 C30 120.5(2) . . ?
C26 C27 C28 122.1(2) . . ?
C26 C27 H27A 118.9 . . ?
C28 C27 H27A 118.9 . . ?
N2 C28 C27 119.22(18) . . ?
N2 C28 C23 122.0(2) . . ?
C27 C28 C23 118.82(19) . . ?
C25 C29 H29B 109.5 . . ?
C25 C29 H29C 109.5 . . ?
H29B C29 H29C 109.5 . . ?
C25 C29 H29D 109.5 . . ?
H29B C29 H29D 109.5 . . ?
H29C C29 H29D 109.5 . . ?
C26 C30 H30A 109.5 . . ?
C26 C30 H30B 109.5 . . ?
H30A C30 H30B 109.5 . . ?
C26 C30 H30C 109.5 . . ?
H30A C30 H30C 109.5 . . ?
H30B C30 H30C 109.5 . . ?

loop_
_geom_bond_atom_site_label_1
_geom_bond_atom_site_label_2
_geom_bond_distance
_geom_bond_site_symmetry_2
_geom_bond_publ_flag
O1 C1 1.419(3) . ?
O1 C5 1.435(2) . ?
O2 C7 1.359(3) . ?
O2 C2 1.437(3) . ?
O3 C7 1.204(4) . ?
O4 C9 1.360(3) . ?
O4 C3 1.440(2) . ?
O5 C9 1.196(3) . ?
O6 C11 1.353(3) . ?
O6 C4 1.444(2) . ?
O7 C11 1.202(4) . ?
O8 C13 1.345(3) . ?
O8 C6 1.453(3) . ?
O9 C13 1.202(3) . ?
N1 C15 1.386(3) . ?
N1 C17 1.410(3) . ?
N1 C1 1.446(2) . ?
N2 C15 1.305(3) . ?
N2 C28 1.382(3) . ?
N3 C16 1.311(3) . ?
N3 C23 1.375(3) . ?
C1 C2 1.529(3) . ?
C1 H1 1.0000 . ?
C2 C3 1.524(3) . ?
C2 H2 1.0000 . ?
C3 C4 1.526(3) . ?
C3 H3 1.0000 . ?
C4 C5 1.528(3) . ?
C4 H4 1.0000 . ?
C5 C6 1.510(3) . ?
C5 H5 1.0000 . ?
C6 H6A 0.9900 . ?
C6 H6B 0.9900 . ?
C7 C8 1.492(5) . ?
C8 H8A 0.9800 . ?
C8 H8B 0.9800 . ?
C8 H8C 0.9800 . ?
C9 C10 1.489(3) . ?
C10 H10A 0.9800 . ?
C10 H10B 0.9800 . ?
C10 H10C 0.9800 . ?
C11 C12 1.498(4) . ?
C12 H12A 0.9800 . ?
C12 H12B 0.9800 . ?
C12 H12C 0.9800 . ?
C13 C14 1.503(3) . ?
C14 H14A 0.9800 . ?
C14 H14B 0.9800 . ?
C14 H14C 0.9800 . ?
C15 C16 1.445(3) . ?
C16 C22 1.446(3) . ?
C17 C18 1.388(3) . ?
C17 C22 1.417(3) . ?
C18 C19 1.394(3) . ?
C18 H18 0.9500 . ?
C19 C20 1.398(4) . ?
C19 H19 0.9500 . ?
C20 C21 1.384(4) . ?
C20 H20 0.9500 . ?
C21 C22 1.395(3) . ?
C21 H21 0.9500 . ?
C23 C24 1.418(3) . ?
C23 C28 1.428(3) . ?
C24 C25 1.379(3) . ?
C24 H24A 0.9500 . ?
C25 C26 1.430(3) . ?
C25 C29 1.509(3) . ?
C26 C27 1.377(3) . ?
C26 C30 1.503(3) . ?
C27 C28 1.404(3) . ?
C27 H27A 0.9500 . ?
C29 H29B 0.9800 . ?
C29 H29C 0.9800 . ?
C29 H29D 0.9800 . ?
C30 H30A 0.9800 . ?
C30 H30B 0.9800 . ?
C30 H30C 0.9800 . ?

loop_
_geom_torsion_atom_site_label_1
_geom_torsion_atom_site_label_2
_geom_torsion_atom_site_label_3
_geom_torsion_atom_site_label_4
_geom_torsion
_geom_torsion_site_symmetry_1
_geom_torsion_site_symmetry_2
_geom_torsion_site_symmetry_3
_geom_torsion_site_symmetry_4
_geom_torsion_publ_flag
C5 O1 C1 N1 171.66(15) . . . . ?
C5 O1 C1 C2 -63.6(2) . . . . ?
C15 N1 C1 O1 -133.84(19) . . . . ?
C17 N1 C1 O1 39.6(3) . . . . ?
C15 N1 C1 C2 102.8(2) . . . . ?
C17 N1 C1 C2 -83.8(3) . . . . ?
C7 O2 C2 C3 131.7(2) . . . . ?
C7 O2 C2 C1 -108.9(2) . . . . ?
O1 C1 C2 O2 -64.9(2) . . . . ?
N1 C1 C2 O2 56.7(2) . . . . ?
O1 C1 C2 C3 55.2(2) . . . . ?
N1 C1 C2 C3 176.80(18) . . . . ?
C9 O4 C3 C2 -139.4(2) . . . . ?
C9 O4 C3 C4 97.4(2) . . . . ?
O2 C2 C3 O4 -54.8(2) . . . . ?
C1 C2 C3 O4 -175.24(18) . . . . ?
O2 C2 C3 C4 67.7(2) . . . . ?
C1 C2 C3 C4 -52.7(2) . . . . ?
C11 O6 C4 C3 93.0(2) . . . . ?
C11 O6 C4 C5 -152.0(2) . . . . ?
O4 C3 C4 O6 -69.5(2) . . . . ?
C2 C3 C4 O6 169.50(16) . . . . ?
O4 C3 C4 C5 176.78(16) . . . . ?
C2 C3 C4 C5 55.8(2) . . . . ?
C1 O1 C5 C6 -170.86(16) . . . . ?
C1 O1 C5 C4 66.4(2) . . . . ?
O6 C4 C5 O1 -177.48(17) . . . . ?
C3 C4 C5 O1 -60.7(2) . . . . ?
O6 C4 C5 C6 63.8(2) . . . . ?
C3 C4 C5 C6 -179.41(17) . . . . ?
C13 O8 C6 C5 -172.70(18) . . . . ?
O1 C5 C6 O8 75.4(2) . . . . ?
C4 C5 C6 O8 -164.68(17) . . . . ?
C2 O2 C7 O3 -0.7(4) . . . . ?
C2 O2 C7 C8 178.1(2) . . . . ?
C3 O4 C9 O5 6.6(4) . . . . ?
C3 O4 C9 C10 -171.4(2) . . . . ?
C4 O6 C11 O7 -1.1(4) . . . . ?
C4 O6 C11 C12 179.3(3) . . . . ?
C6 O8 C13 O9 -3.6(3) . . . . ?
C6 O8 C13 C14 176.5(2) . . . . ?
C28 N2 C15 N1 179.1(2) . . . . ?
C28 N2 C15 C16 -0.9(3) . . . . ?
C17 N1 C15 N2 -179.7(2) . . . . ?
C1 N1 C15 N2 -5.1(3) . . . . ?
C17 N1 C15 C16 0.3(2) . . . . ?
C1 N1 C15 C16 174.91(18) . . . . ?
C23 N3 C16 C15 -1.2(3) . . . . ?
C23 N3 C16 C22 -179.0(2) . . . . ?
N2 C15 C16 N3 1.8(3) . . . . ?
N1 C15 C16 N3 -178.17(19) . . . . ?
N2 C15 C16 C22 -179.9(2) . . . . ?
N1 C15 C16 C22 0.1(2) . . . . ?
C15 N1 C17 C18 177.4(2) . . . . ?
C1 N1 C17 C18 3.3(4) . . . . ?
C15 N1 C17 C22 -0.5(2) . . . . ?
C1 N1 C17 C22 -174.6(2) . . . . ?
N1 C17 C18 C19 -179.2(2) . . . . ?
C22 C17 C18 C19 -1.5(3) . . . . ?
C17 C18 C19 C20 0.8(3) . . . . ?
C18 C19 C20 C21 0.2(4) . . . . ?
C19 C20 C21 C22 -0.5(4) . . . . ?
C20 C21 C22 C17 -0.2(3) . . . . ?
C20 C21 C22 C16 178.2(2) . . . . ?
C18 C17 C22 C21 1.2(3) . . . . ?
N1 C17 C22 C21 179.3(2) . . . . ?
C18 C17 C22 C16 -177.55(19) . . . . ?
N1 C17 C22 C16 0.6(2) . . . . ?
N3 C16 C22 C21 -0.9(4) . . . . ?
C15 C16 C22 C21 -178.9(2) . . . . ?
N3 C16 C22 C17 177.6(2) . . . . ?
C15 C16 C22 C17 -0.4(2) . . . . ?
C16 N3 C23 C24 -179.7(2) . . . . ?
C16 N3 C23 C28 0.0(3) . . . . ?
N3 C23 C24 C25 179.4(2) . . . . ?
C28 C23 C24 C25 -0.3(3) . . . . ?
C23 C24 C25 C26 0.3(3) . . . . ?
C23 C24 C25 C29 -179.9(2) . . . . ?
C24 C25 C26 C27 -0.5(3) . . . . ?
C29 C25 C26 C27 179.7(2) . . . . ?
C24 C25 C26 C30 179.2(2) . . . . ?
C29 C25 C26 C30 -0.6(3) . . . . ?
C25 C26 C27 C28 0.8(3) . . . . ?
C30 C26 C27 C28 -178.9(2) . . . . ?
C15 N2 C28 C27 179.56(19) . . . . ?
C15 N2 C28 C23 -0.4(3) . . . . ?
C26 C27 C28 N2 179.2(2) . . . . ?
C26 C27 C28 C23 -0.9(3) . . . . ?
N3 C23 C28 N2 0.8(3) . . . . ?
C24 C23 C28 N2 -179.5(2) . . . . ?
N3 C23 C28 C27 -179.09(19) . . . . ?
C24 C23 C28 C27 0.6(3) . . . . ?

loop_
_cod_related_entry_id
_cod_related_entry_database
_cod_related_entry_code
1 ChemSpider 30653444
